data_2211789
loop_
_publ_author_name
'Liu, Chong-Bo'
'Chen, Yun-Hua'
'Zhou, Xiao-Ying'
'Ding, Liang'
'Wen, Hui-Liang'

_publ_section_title
;
 3-Hydroxy-4-oxo-2-phenyl-4<i>H</i>-chromene-6-carboxylic acid
 dimethylformamide solvate
;
_journal_coeditor_code DN2096
_journal_issue 1
_journal_name_full 'Acta Crystallographica Section E'
_journal_page_first o90
_journal_page_last o91
_journal_paper_doi 10.1107/S1600536806050987
_journal_volume 63
_journal_year 2007
_chemical_formula_iupac 'C16 H10 O5 , C3 H7 N O'
_chemical_formula_moiety 'C16 H10 O5 , C3 H7 N O'
_chemical_formula_sum 'C19 H17 N O6'
_chemical_formula_weight 355.34
_chemical_name_systematic
;
3-Hydroxy-4-oxo-2-phenyl-4H-chromene-6-carboxylic acid dimethylformamide
solvate
;
_space_group_IT_number 2
_symmetry_cell_setting triclinic
_symmetry_space_group_name_Hall '-P 1'
_symmetry_space_group_name_H-M 'P -1'
_atom_sites_solution_hydrogens geom
_atom_sites_solution_primary direct
_atom_sites_solution_secondary difmap
_audit_creation_method SHELXL97
_cell_angle_alpha 106.806(2)
_cell_angle_beta 93.680(3)
_cell_angle_gamma 95.967(3)
_cell_formula_units_Z 2
_cell_length_a 7.5036(17)
_cell_length_b 9.666(2)
_cell_length_c 12.509(3)
_cell_measurement_reflns_used 1645
_cell_measurement_temperature 291(2)
_cell_measurement_theta_max 26.59
_cell_measurement_theta_min 2.74
_cell_volume 859.6(3)
_computing_cell_refinement SMART
_computing_data_collection 'SMART (Bruker, 1998)'
_computing_data_reduction 'SAINT (Bruker, 1998)'
_computing_molecular_graphics
;
ORTEPIII (Burnett & Johnson, 1996), ORTEP-3 for Windows (Farrugia,
1997) and
PLATON (Spek, 2003)
;
_computing_publication_material 'SHELXTL (Bruker, 1998)'
_computing_structure_refinement 'SHELXL97 (Sheldrick, 1997)'
_computing_structure_solution 'SHELXS97 (Sheldrick, 1997)'
_diffrn_ambient_temperature 291(2)
_diffrn_measured_fraction_theta_full 0.988
_diffrn_measured_fraction_theta_max 0.988
_diffrn_measurement_device_type 'Bruker SMART CCD area-detector'
_diffrn_measurement_method '\f and \w'
_diffrn_radiation_monochromator graphite
_diffrn_radiation_source 'fine-focus sealed tube'
_diffrn_radiation_type MoK\a
_diffrn_radiation_wavelength 0.71073
_diffrn_reflns_av_R_equivalents 0.0201
_diffrn_reflns_av_sigmaI/netI 0.0370
_diffrn_reflns_limit_h_max 9
_diffrn_reflns_limit_h_min -9
_diffrn_reflns_limit_k_max 11
_diffrn_reflns_limit_k_min -11
_diffrn_reflns_limit_l_max 15
_diffrn_reflns_limit_l_min -14
_diffrn_reflns_number 6465
_diffrn_reflns_theta_full 25.50
_diffrn_reflns_theta_max 25.50
_diffrn_reflns_theta_min 2.74
_diffrn_standards_number 0
_exptl_absorpt_coefficient_mu 0.103
_exptl_absorpt_correction_T_max 0.9828
_exptl_absorpt_correction_T_min 0.9651
_exptl_absorpt_correction_type multi-scan
_exptl_absorpt_process_details '(SADABS; Sheldrick, 1996)'
_exptl_crystal_colour yellow
_exptl_crystal_density_diffrn 1.373
_exptl_crystal_density_method 'not measured'
_exptl_crystal_description block
_exptl_crystal_F_000 372
_exptl_crystal_size_max 0.35
_exptl_crystal_size_mid 0.25
_exptl_crystal_size_min 0.17
_refine_diff_density_max 0.130
_refine_diff_density_min -0.239
_refine_ls_extinction_method none
_refine_ls_goodness_of_fit_ref 1.033
_refine_ls_hydrogen_treatment constr
_refine_ls_matrix_type full
_refine_ls_number_parameters 239
_refine_ls_number_reflns 3157
_refine_ls_number_restraints 0
_refine_ls_restrained_S_all 1.033
_refine_ls_R_factor_all 0.0841
_refine_ls_R_factor_gt 0.0457
_refine_ls_shift/su_max 0.000
_refine_ls_shift/su_mean 0.000
_refine_ls_structure_factor_coef Fsqd
_refine_ls_weighting_details 'calc w = 1/[\s^2^(Fo^2^)+(0.0653P)^2^+0.0483P] where P=(Fo^2^+2Fc^2^)/3'
_refine_ls_weighting_scheme calc
_refine_ls_wR_factor_gt 0.1108
_refine_ls_wR_factor_ref 0.1313
_reflns_number_gt 1996
_reflns_number_total 3157
_reflns_threshold_expression I>2\s(I)
_cod_data_source_file dn2096.cif
_cod_data_source_block I
_cod_depositor_comments
;
The following automatic conversions were performed:
'_symmetry_cell_setting' value 'Triclinic' changed to 'triclinic'
according to '/home/saulius/struct/CIF-dictionaries/cif_core.dic'
dictionary named 'cif_core.dic' version 2.4.1 from 2010-06-29.

Automatic conversion script
Id: cif_fix_enum 1527 2010-12-29 10:47:43Z saulius 

The following automatic conversions were performed:

'_symmetry_cell_setting' value 'Triclinic' changed to 'triclinic'
according to /home/saulius/struct/CIF-dictionaries/cif_core.dic
dictionary named 'cif_core.dic' version 2.4.1 from 2010-06-29.

Automatic conversion script
Id: cif_fix_values 1715 2011-07-08 13:25:40Z adriana 
;
_cod_original_cell_volume 859.5(3)
_cod_original_sg_symbol_Hall -P1
_cod_database_code 2211789
_cod_database_fobs_code 2211789

loop_
_symmetry_equiv_pos_as_xyz
'x, y, z'
'-x, -y, -z'

loop_
_atom_site_type_symbol
_atom_site_label
_atom_site_fract_x
_atom_site_fract_y
_atom_site_fract_z
_atom_site_U_iso_or_equiv
_atom_site_adp_type
_atom_site_calc_flag
_atom_site_refinement_flags
_atom_site_occupancy
O O1 0.35434(19) 0.44840(13) 0.62025(11) 0.0456(4) Uani d . 1
O O2 0.2555(2) 0.72072(14) 0.48701(12) 0.0535(4) Uani d . 1
H H2 0.2055 0.7074 0.4240 0.080 Uiso calc R 1
O O3 0.0905(2) 0.47777(14) 0.33561(12) 0.0545(4) Uani d . 1
O O4 -0.0580(2) -0.07442(15) 0.22641(14) 0.0636(5) Uani d . 1
H H4 -0.0909 -0.1562 0.1834 0.095 Uiso calc R 1
O O5 0.1078(2) -0.19671(15) 0.31022(13) 0.0684(5) Uani d . 1
O O6 -0.1994(2) -0.33270(16) 0.09935(13) 0.0674(5) Uani d . 1
N N1 -0.1957(2) -0.57681(18) 0.05233(15) 0.0519(5) Uani d . 1
C C1 0.3451(3) 0.5825(2) 0.60355(17) 0.0396(5) Uani d . 1
C C2 0.2604(3) 0.59071(19) 0.50735(17) 0.0398(5) Uani d . 1
C C3 0.1704(3) 0.4632(2) 0.42089(17) 0.0396(5) Uani d . 1
C C4 0.1851(3) 0.32446(19) 0.44207(16) 0.0385(5) Uani d . 1
C C5 0.2807(3) 0.32342(19) 0.54029(16) 0.0395(5) Uani d . 1
C C6 0.3104(3) 0.1937(2) 0.56204(18) 0.0527(6) Uani d . 1
H H6 0.3763 0.1946 0.6279 0.063 Uiso calc R 1
C C7 0.2397(3) 0.0641(2) 0.48365(18) 0.0524(6) Uani d . 1
H H7 0.2603 -0.0234 0.4962 0.063 Uiso calc R 1
C C8 0.1376(3) 0.0619(2) 0.38547(17) 0.0432(5) Uani d . 1
C C9 0.1110(3) 0.1907(2) 0.36533(17) 0.0414(5) Uani d . 1
H H9 0.0430 0.1894 0.3001 0.050 Uiso calc R 1
C C10 0.0624(3) -0.0823(2) 0.30455(18) 0.0470(6) Uani d . 1
C C11 0.4374(3) 0.7013(2) 0.69978(16) 0.0417(5) Uani d . 1
C C12 0.5487(3) 0.6690(2) 0.78005(18) 0.0507(6) Uani d . 1
H H12 0.5641 0.5725 0.7725 0.061 Uiso calc R 1
C C13 0.6371(3) 0.7784(3) 0.87103(19) 0.0605(7) Uani d . 1
H H13 0.7112 0.7553 0.9242 0.073 Uiso calc R 1
C C14 0.6150(4) 0.9214(3) 0.8828(2) 0.0674(7) Uani d . 1
H H14 0.6756 0.9953 0.9432 0.081 Uiso calc R 1
C C15 0.5035(4) 0.9547(2) 0.8052(2) 0.0694(8) Uani d . 1
H H15 0.4876 1.0514 0.8142 0.083 Uiso calc R 1
C C16 0.4143(3) 0.8466(2) 0.71386(19) 0.0565(6) Uani d . 1
H H16 0.3390 0.8708 0.6619 0.068 Uiso calc R 1
C C17 -0.1535(3) -0.4430(2) 0.12015(19) 0.0539(6) Uani d . 1
H H17 -0.0852 -0.4302 0.1878 0.065 Uiso calc R 1
C C18 -0.1370(3) -0.7007(2) 0.0820(2) 0.0644(7) Uani d . 1
H H18A -0.0638 -0.6670 0.1526 0.097 Uiso calc R 1
H H18B -0.0681 -0.7525 0.0250 0.097 Uiso calc R 1
H H18C -0.2403 -0.7645 0.0880 0.097 Uiso calc R 1
C C19 -0.3032(4) -0.6062(3) -0.0548(2) 0.0733(8) Uani d . 1
H H19A -0.3213 -0.5158 -0.0687 0.110 Uiso calc R 1
H H19B -0.4178 -0.6593 -0.0527 0.110 Uiso calc R 1
H H19C -0.2415 -0.6630 -0.1137 0.110 Uiso calc R 1

loop_
_atom_site_aniso_label
_atom_site_aniso_U_11
_atom_site_aniso_U_22
_atom_site_aniso_U_33
_atom_site_aniso_U_12
_atom_site_aniso_U_13
_atom_site_aniso_U_23
O1 0.0649(10) 0.0286(7) 0.0388(8) -0.0007(6) -0.0058(7) 0.0076(6)
O2 0.0744(11) 0.0282(7) 0.0535(10) 0.0015(7) -0.0126(8) 0.0113(7)
O3 0.0748(11) 0.0355(8) 0.0476(9) 0.0039(7) -0.0164(8) 0.0095(7)
O4 0.0849(12) 0.0337(8) 0.0606(11) 0.0013(8) -0.0250(9) 0.0050(8)
O5 0.1032(14) 0.0295(8) 0.0627(11) 0.0077(8) -0.0234(9) 0.0051(7)
O6 0.0851(12) 0.0415(9) 0.0636(11) -0.0022(8) -0.0207(9) 0.0062(8)
N1 0.0581(12) 0.0393(10) 0.0473(11) -0.0056(8) -0.0023(9) 0.0015(9)
C1 0.0487(12) 0.0291(10) 0.0395(12) 0.0024(9) 0.0029(10) 0.0091(9)
C2 0.0480(12) 0.0253(10) 0.0454(12) 0.0032(8) 0.0024(10) 0.0105(9)
C3 0.0469(12) 0.0311(10) 0.0385(12) 0.0040(9) 0.0004(10) 0.0081(9)
C4 0.0454(12) 0.0292(10) 0.0384(11) 0.0016(9) 0.0040(9) 0.0072(9)
C5 0.0498(12) 0.0282(10) 0.0359(11) -0.0017(9) 0.0017(10) 0.0049(9)
C6 0.0767(16) 0.0354(11) 0.0439(13) 0.0007(11) -0.0092(11) 0.0139(10)
C7 0.0770(16) 0.0284(11) 0.0513(14) 0.0019(10) -0.0039(12) 0.0149(10)
C8 0.0538(13) 0.0292(11) 0.0429(12) -0.0003(9) 0.0013(10) 0.0078(9)
C9 0.0502(13) 0.0327(11) 0.0395(12) 0.0025(9) 0.0016(10) 0.0096(9)
C10 0.0637(15) 0.0305(11) 0.0440(13) 0.0029(10) -0.0025(11) 0.0095(9)
C11 0.0486(13) 0.0325(11) 0.0380(12) -0.0023(9) 0.0033(10) 0.0038(9)
C12 0.0595(15) 0.0423(12) 0.0451(13) 0.0039(10) 0.0005(11) 0.0066(10)
C13 0.0645(16) 0.0611(16) 0.0452(14) 0.0004(12) -0.0056(12) 0.0042(12)
C14 0.0753(18) 0.0545(15) 0.0506(15) -0.0139(13) -0.0026(13) -0.0090(12)
C15 0.100(2) 0.0323(12) 0.0608(16) -0.0041(13) -0.0012(15) -0.0028(12)
C16 0.0760(16) 0.0354(12) 0.0511(14) 0.0024(11) -0.0027(12) 0.0052(10)
C17 0.0628(15) 0.0414(13) 0.0489(14) -0.0042(11) -0.0033(11) 0.0055(11)
C18 0.0767(18) 0.0438(13) 0.0675(17) 0.0010(12) 0.0035(14) 0.0114(12)
C19 0.0798(19) 0.0604(16) 0.0603(16) -0.0021(13) -0.0164(14) -0.0037(13)

loop_
_atom_type_symbol
_atom_type_description
_atom_type_scat_dispersion_real
_atom_type_scat_dispersion_imag
_atom_type_scat_source
C C 0.0033 0.0016 'International Tables Vol C Tables 4.2.6.8 and 6.1.1.4'
H H 0.0000 0.0000 'International Tables Vol C Tables 4.2.6.8 and 6.1.1.4'
N N 0.0061 0.0033 'International Tables Vol C Tables 4.2.6.8 and 6.1.1.4'
O O 0.0106 0.0060 'International Tables Vol C Tables 4.2.6.8 and 6.1.1.4'

loop_
_geom_angle_atom_site_label_1
_geom_angle_atom_site_label_2
_geom_angle_atom_site_label_3
_geom_angle
C5 O1 C1 120.82(15)
C2 O2 H2 109.5
C10 O4 H4 109.5
C17 N1 C18 121.17(19)
C17 N1 C19 121.4(2)
C18 N1 C19 117.46(17)
C2 C1 O1 119.79(17)
C2 C1 C11 128.97(18)
O1 C1 C11 111.23(17)
C1 C2 O2 120.94(17)
C1 C2 C3 122.60(18)
O2 C2 C3 116.46(17)
O3 C3 C2 119.74(18)
O3 C3 C4 124.81(17)
C2 C3 C4 115.44(18)
C5 C4 C9 118.43(18)
C5 C4 C3 118.93(17)
C9 C4 C3 122.60(19)
O1 C5 C4 122.27(17)
O1 C5 C6 115.96(18)
C4 C5 C6 121.76(17)
C7 C6 C5 118.3(2)
C7 C6 H6 120.8
C5 C6 H6 120.8
C6 C7 C8 121.12(19)
C6 C7 H7 119.4
C8 C7 H7 119.4
C9 C8 C7 119.61(18)
C9 C8 C10 121.91(19)
C7 C8 C10 118.48(18)
C8 C9 C4 120.69(19)
C8 C9 H9 119.7
C4 C9 H9 119.7
O5 C10 O4 122.62(18)
O5 C10 C8 123.3(2)
O4 C10 C8 114.10(18)
C12 C11 C16 118.49(19)
C12 C11 C1 119.75(18)
C16 C11 C1 121.75(19)
C13 C12 C11 120.9(2)
C13 C12 H12 119.6
C11 C12 H12 119.6
C14 C13 C12 119.9(2)
C14 C13 H13 120.1
C12 C13 H13 120.1
C15 C14 C13 119.9(2)
C15 C14 H14 120.1
C13 C14 H14 120.1
C14 C15 C16 121.0(2)
C14 C15 H15 119.5
C16 C15 H15 119.5
C15 C16 C11 119.9(2)
C15 C16 H16 120.1
C11 C16 H16 120.1
O6 C17 N1 124.1(2)
O6 C17 H17 117.9
N1 C17 H17 117.9
N1 C18 H18A 109.5
N1 C18 H18B 109.5
H18A C18 H18B 109.5
N1 C18 H18C 109.5
H18A C18 H18C 109.5
H18B C18 H18C 109.5
N1 C19 H19A 109.5
N1 C19 H19B 109.5
H19A C19 H19B 109.5
N1 C19 H19C 109.5
H19A C19 H19C 109.5
H19B C19 H19C 109.5

loop_
_geom_bond_atom_site_label_1
_geom_bond_atom_site_label_2
_geom_bond_distance
O1 C5 1.363(2)
O1 C1 1.380(2)
O2 C2 1.356(2)
O2 H2 0.8200
O3 C3 1.241(2)
O4 C10 1.312(2)
O4 H4 0.8200
O5 C10 1.210(2)
O6 C17 1.244(3)
N1 C17 1.319(2)
N1 C18 1.453(3)
N1 C19 1.457(3)
C1 C2 1.351(3)
C1 C11 1.475(3)
C2 C3 1.452(3)
C3 C4 1.453(3)
C4 C5 1.386(3)
C4 C9 1.402(3)
C5 C6 1.395(3)
C6 C7 1.377(3)
C6 H6 0.9300
C7 C8 1.399(3)
C7 H7 0.9300
C8 C9 1.371(3)
C8 C10 1.494(3)
C9 H9 0.9300
C11 C12 1.390(3)
C11 C16 1.395(3)
C12 C13 1.384(3)
C12 H12 0.9300
C13 C14 1.376(3)
C13 H13 0.9300
C14 C15 1.370(4)
C14 H14 0.9300
C15 C16 1.383(3)
C15 H15 0.9300
C16 H16 0.9300
C17 H17 0.9300
C18 H18A 0.9600
C18 H18B 0.9600
C18 H18C 0.9600
C19 H19A 0.9600
C19 H19B 0.9600
C19 H19C 0.9600

loop_
_geom_hbond_atom_site_label_D
_geom_hbond_atom_site_label_H
_geom_hbond_atom_site_label_A
_geom_hbond_site_symmetry_A
_geom_hbond_distance_DH
_geom_hbond_distance_HA
_geom_hbond_distance_DA
_geom_hbond_angle_DHA
O4 H4 O6 . 0.82 1.80 2.6121(19) 170.1
O2 H2 O5 1_565 0.82 2.05 2.765(2) 146.0

loop_
_cod_related_entry_id
_cod_related_entry_database
_cod_related_entry_code
1 ChemSpider 21125694
